data_2202239
loop_
_publ_author_name
'Shao, Ting'
'Zhang, Hong-Tao'

_publ_section_title
;
 Diaquatris(4-pyridylcarboxylato)neodymium(III)
;
_journal_issue 6
_journal_name_full 'Acta Crystallographica Section E'
_journal_page_first m353
_journal_page_last m355
_journal_paper_doi 10.1107/S1600536803009917
_journal_volume 59
_journal_year 2003
_chemical_formula_iupac '[Nd (C6 H4 N O2)3 (H2 O)2]'
_chemical_formula_moiety 'C18 H16 N3 Nd O8'
_chemical_formula_sum 'C18 H16 N3 Nd O8'
_chemical_formula_weight 546.58
_chemical_name_systematic
;
Diaquatris(4-pyridylcarboxylato)neodymium(III)
;
_space_group_IT_number 14
_symmetry_cell_setting monoclinic
_symmetry_space_group_name_Hall '-P 2ybc'
_symmetry_space_group_name_H-M 'P 1 21/c 1'
_atom_sites_solution_primary direct
_atom_sites_solution_secondary difmap
_cell_angle_alpha 90.00
_cell_angle_beta 92.19(3)
_cell_angle_gamma 90.00
_cell_formula_units_Z 4
_cell_length_a 9.526(2)
_cell_length_b 19.053(4)
_cell_length_c 10.787(2)
_cell_measurement_reflns_used 27
_cell_measurement_temperature 293(2)
_cell_measurement_theta_max 26.081
_cell_measurement_theta_min 2.558
_cell_volume 1956.4(7)
_computing_cell_refinement 'CAD-4 Software'
_computing_data_collection 'CAD-4 Software (Enraf-Nonius, 1989)'
_computing_data_reduction 'XCAD4 (Harms & Wocadlo, 1995)'
_computing_molecular_graphics 'SHELXTL (Sheldrick, 2000)'
_computing_publication_material SHELXTL
_computing_structure_refinement 'SHELXL97 (Sheldrick, 1997)'
_computing_structure_solution 'SHELXS97 (Sheldrick, 1997)'
_diffrn_ambient_temperature 293(2)
_diffrn_measured_fraction_theta_full 0.999
_diffrn_measured_fraction_theta_max 0.999
_diffrn_measurement_device_type 'Enraf-Nonius CAD-4'
_diffrn_measurement_method \w
_diffrn_radiation_monochromator graphite
_diffrn_radiation_source 'fine-focus sealed tube'
_diffrn_radiation_type 'Mo K\a'
_diffrn_radiation_wavelength 0.71073
_diffrn_reflns_av_R_equivalents 0.0248
_diffrn_reflns_av_sigmaI/netI 0.0403
_diffrn_reflns_limit_h_max 11
_diffrn_reflns_limit_h_min 0
_diffrn_reflns_limit_k_max 22
_diffrn_reflns_limit_k_min 0
_diffrn_reflns_limit_l_max 12
_diffrn_reflns_limit_l_min -12
_diffrn_reflns_number 3656
_diffrn_reflns_theta_full 24.97
_diffrn_reflns_theta_max 24.97
_diffrn_reflns_theta_min 2.14
_diffrn_standards_decay_% 0.0
_diffrn_standards_interval_count 200
_diffrn_standards_number 3
_exptl_absorpt_coefficient_mu 2.706
_exptl_absorpt_correction_T_max 0.551
_exptl_absorpt_correction_T_min 0.352
_exptl_absorpt_correction_type '\y scan'
_exptl_absorpt_process_details '(XCAD4; Harms & Wocadlo, 1995)'
_exptl_crystal_colour purple
_exptl_crystal_density_diffrn 1.856
_exptl_crystal_density_method 'not measured'
_exptl_crystal_description block
_exptl_crystal_F_000 1076
_exptl_crystal_size_max 0.40
_exptl_crystal_size_mid 0.37
_exptl_crystal_size_min 0.22
_refine_diff_density_max 0.799
_refine_diff_density_min -1.159
_refine_ls_extinction_method none
_refine_ls_goodness_of_fit_ref 1.068
_refine_ls_hydrogen_treatment mixed
_refine_ls_matrix_type full
_refine_ls_number_parameters 323
_refine_ls_number_reflns 3441
_refine_ls_number_restraints 0
_refine_ls_restrained_S_all 1.068
_refine_ls_R_factor_all 0.0440
_refine_ls_R_factor_gt 0.0293
_refine_ls_shift/su_max 0.002
_refine_ls_shift/su_mean 0.000
_refine_ls_structure_factor_coef Fsqd
_refine_ls_weighting_details 'calc w = 1/[\s^2^(Fo^2^)+(0.0342P)^2^+1.6679P] where P = (Fo^2^+2Fc^2^)/3'
_refine_ls_weighting_scheme calc
_refine_ls_wR_factor_gt 0.0688
_refine_ls_wR_factor_ref 0.0737
_reflns_number_gt 2830
_reflns_number_total 3441
_reflns_threshold_expression I>2\s(I)
_cod_data_source_file ww6080.cif
_cod_data_source_block I
_cod_original_sg_symbol_H-M 'P 21/c'
_cod_database_code 2202239
_cod_database_fobs_code 2202239

loop_
_symmetry_equiv_pos_as_xyz
'x, y, z'
'-x, y+1/2, -z+1/2'
'-x, -y, -z'
'x, -y-1/2, z-1/2'

loop_
_atom_site_label
_atom_site_fract_x
_atom_site_fract_y
_atom_site_fract_z
_atom_site_U_iso_or_equiv
_atom_site_adp_type
_atom_site_calc_flag
_atom_site_refinement_flags
_atom_site_occupancy
_atom_site_disorder_assembly
_atom_site_disorder_group
_atom_site_type_symbol
Nd1 0.25241(2) 0.51046(2) -0.04413(2) 0.01957(9) Uani d . 1 . . Nd
O1 0.3452(3) 0.56756(18) 0.1506(3) 0.0316(8) Uani d . 1 . . O
O2 0.1446(3) 0.61303(16) 0.0849(3) 0.0276(7) Uani d . 1 . . O
O3 0.1012(4) 0.46213(19) 0.1093(3) 0.0349(8) Uani d . 1 . . O
O4 -0.0965(3) 0.44003(19) 0.2017(3) 0.0373(9) Uani d . 1 . . O
O5 0.3780(3) 0.61452(17) -0.1132(3) 0.0357(8) Uani d . 1 . . O
O6 0.5803(3) 0.57285(17) -0.0386(3) 0.0328(8) Uani d . 1 . . O
O1W 0.1373(3) 0.40425(17) -0.1363(3) 0.0317(8) Uani d . 1 . . O
H1WA 0.0614 0.3892 -0.1176 0.040(17) Uiso d R 1 . . H
H1WB 0.1919 0.3689 -0.1676 0.034(14) Uiso d R 1 . . H
O2W 0.3869(4) 0.47161(19) -0.2241(3) 0.0359(8) Uani d . 1 . . O
H2WA 0.4622 0.4508 -0.2061 0.039(16) Uiso d R 1 . . H
H2WB 0.3600 0.4595 -0.2906 0.05(2) Uiso d R 1 . . H
N1 0.2392(6) 0.7218(3) 0.5086(5) 0.0594(15) Uani d . 1 . . N
N2 0.2602(5) 0.4250(3) 0.5534(4) 0.0474(12) Uani d . 1 . . N
N3 0.7190(5) 0.7923(2) -0.2603(5) 0.0436(12) Uani d . 1 . . N
C1 0.2397(5) 0.6480(3) 0.2845(5) 0.0307(11) Uani d . 1 . . C
C2 0.3105(7) 0.6233(3) 0.3886(6) 0.0503(16) Uani d . 1 . . C
H2 0.356(6) 0.578(3) 0.379(5) 0.055(18) Uiso d . 1 . . H
C3 0.3052(9) 0.6607(4) 0.4979(6) 0.066(2) Uani d . 1 . . C
H3 0.350(7) 0.638(3) 0.569(6) 0.06(2) Uiso d . 1 . . H
C4 0.1732(6) 0.7461(3) 0.4061(6) 0.0454(15) Uani d . 1 . . C
H4 0.142(6) 0.788(3) 0.410(5) 0.049(18) Uiso d . 1 . . H
C5 0.1671(6) 0.7108(3) 0.2944(5) 0.0344(12) Uani d . 1 . . C
H5 0.129(5) 0.730(3) 0.235(5) 0.026(15) Uiso d . 1 . . H
C6 0.2430(5) 0.6081(2) 0.1653(4) 0.0260(10) Uani d . 1 . . C
C7 0.1137(5) 0.4339(2) 0.3240(4) 0.0259(10) Uani d . 1 . . C
C8 0.2597(6) 0.4396(3) 0.3340(5) 0.0356(13) Uani d . 1 . . C
H8 0.315(6) 0.448(3) 0.282(5) 0.037(16) Uiso d . 1 . . H
C9 0.3263(6) 0.4345(3) 0.4484(5) 0.0429(14) Uani d . 1 . . C
H9 0.431(7) 0.439(3) 0.454(6) 0.062(19) Uiso d . 1 . . H
C10 0.1204(7) 0.4175(4) 0.5430(5) 0.0531(17) Uani d . 1 . . C
H10 0.077(7) 0.411(3) 0.615(6) 0.06(2) Uiso d . 1 . . H
C11 0.0429(6) 0.4220(3) 0.4305(5) 0.0434(14) Uani d . 1 . . C
H11 -0.063(6) 0.419(3) 0.430(5) 0.044(15) Uiso d . 1 . . H
C12 0.0344(5) 0.4458(2) 0.2028(4) 0.0231(10) Uani d . 1 . . C
C13 0.5088(5) 0.6182(2) -0.0950(4) 0.0255(10) Uani d . 1 . . C
C14 0.5812(5) 0.6813(2) -0.1492(4) 0.0239(10) Uani d . 1 . . C
C15 0.5129(5) 0.7233(3) -0.2358(5) 0.0303(11) Uani d . 1 . . C
H15 0.423(6) 0.718(3) -0.261(5) 0.041(16) Uiso d . 1 . . H
C16 0.7194(5) 0.6963(3) -0.1179(6) 0.0381(13) Uani d . 1 . . C
H16 0.763(6) 0.672(3) -0.065(5) 0.043(17) Uiso d . 1 . . H
C17 0.7824(6) 0.7517(3) -0.1756(7) 0.0507(17) Uani d . 1 . . C
H17 0.858(6) 0.765(3) -0.147(5) 0.046(18) Uiso d . 1 . . H
C18 0.5864(6) 0.7779(3) -0.2883(5) 0.0389(13) Uani d . 1 . . C
H18 0.541(5) 0.796(3) -0.350(5) 0.031(14) Uiso d . 1 . . H

loop_
_atom_site_aniso_label
_atom_site_aniso_U_11
_atom_site_aniso_U_22
_atom_site_aniso_U_33
_atom_site_aniso_U_12
_atom_site_aniso_U_13
_atom_site_aniso_U_23
Nd1 0.01718(14) 0.02338(14) 0.01805(14) -0.00097(10) -0.00064(9) 0.00036(10)
O1 0.0171(17) 0.045(2) 0.0328(19) 0.0040(15) -0.0032(14) -0.0111(15)
O2 0.0201(17) 0.0347(18) 0.0277(18) -0.0015(14) -0.0025(14) -0.0049(14)
O3 0.037(2) 0.045(2) 0.0227(18) -0.0063(16) 0.0000(16) 0.0069(15)
O4 0.0177(18) 0.057(2) 0.036(2) -0.0001(16) -0.0075(15) 0.0070(17)
O5 0.0236(19) 0.0344(19) 0.049(2) -0.0072(14) -0.0002(17) 0.0101(16)
O6 0.0319(19) 0.0305(19) 0.036(2) 0.0044(15) 0.0031(16) 0.0100(15)
O1W 0.0189(18) 0.0320(19) 0.045(2) -0.0037(14) 0.0083(15) -0.0150(16)
O2W 0.0221(18) 0.062(2) 0.0230(19) 0.0042(17) -0.0021(15) -0.0084(17)
N1 0.070(4) 0.068(4) 0.041(3) 0.005(3) 0.000(3) -0.022(3)
N2 0.051(3) 0.061(3) 0.029(3) 0.009(2) -0.015(2) 0.003(2)
N3 0.045(3) 0.030(2) 0.057(3) -0.005(2) 0.011(2) 0.012(2)
C1 0.023(3) 0.039(3) 0.030(3) -0.007(2) 0.006(2) -0.008(2)
C2 0.059(4) 0.055(4) 0.036(3) 0.012(3) -0.008(3) -0.014(3)
C3 0.084(5) 0.069(5) 0.042(4) 0.019(4) -0.015(4) -0.016(3)
C4 0.038(3) 0.040(3) 0.058(4) -0.003(3) 0.007(3) -0.019(3)
C5 0.025(3) 0.042(3) 0.037(3) -0.004(2) 0.002(2) -0.008(3)
C6 0.020(2) 0.028(2) 0.030(3) -0.010(2) 0.004(2) -0.006(2)
C7 0.021(2) 0.032(3) 0.025(3) 0.0014(19) -0.004(2) 0.000(2)
C8 0.025(3) 0.048(3) 0.034(3) 0.001(2) 0.004(2) 0.001(2)
C9 0.026(3) 0.059(4) 0.042(4) 0.004(3) -0.013(3) -0.001(3)
C10 0.047(4) 0.089(5) 0.023(3) 0.003(3) 0.003(3) 0.014(3)
C11 0.028(3) 0.073(4) 0.030(3) 0.001(3) 0.000(2) 0.012(3)
C12 0.027(3) 0.021(2) 0.021(2) 0.0000(18) 0.000(2) 0.0031(18)
C13 0.024(3) 0.025(2) 0.028(3) -0.0012(19) 0.005(2) 0.0004(19)
C14 0.020(2) 0.023(2) 0.030(3) -0.0001(18) 0.004(2) -0.0005(19)
C15 0.023(3) 0.031(3) 0.037(3) -0.001(2) -0.001(2) 0.005(2)
C16 0.024(3) 0.037(3) 0.052(4) -0.007(2) -0.008(3) 0.019(3)
C17 0.026(3) 0.051(4) 0.074(5) -0.015(3) -0.006(3) 0.011(3)
C18 0.037(3) 0.041(3) 0.039(3) 0.005(2) 0.001(3) 0.010(3)

loop_
_atom_type_symbol
_atom_type_description
_atom_type_scat_dispersion_real
_atom_type_scat_dispersion_imag
_atom_type_scat_source
C C 0.0033 0.0016
; International Tables for Crystallography (1992).
Vol. C, Tables 4.2.6.8 and 6.1.1.4
;
H H 0.0000 0.0000
; International Tables for Crystallography (1992).
Vol. C, Tables 4.2.6.8 and 6.1.1.4
;
N N 0.0061 0.0033
; International Tables for Crystallography (1992).
Vol. C, Tables 4.2.6.8 and 6.1.1.4
;
O O 0.0106 0.0060
; International Tables for Crystallography (1992).
Vol. C, Tables 4.2.6.8 and 6.1.1.4
;
Nd Nd -0.1943 3.0179
; International Tables for Crystallography (1992).
Vol. C, Tables 4.2.6.8 and 6.1.1.4
;

loop_
_geom_angle_atom_site_label_1
_geom_angle_atom_site_label_2
_geom_angle_atom_site_label_3
_geom_angle_site_symmetry_1
_geom_angle_site_symmetry_3
_geom_angle
_geom_angle_publ_flag
O6 Nd1 O4 3_665 3_565 154.96(13) yes
O6 Nd1 O3 3_665 . 84.14(12) yes
O4 Nd1 O3 3_565 . 105.38(12) yes
O6 Nd1 O5 3_665 . 108.91(11) yes
O4 Nd1 O5 3_565 . 76.28(12) yes
O3 Nd1 O5 . . 145.91(12) yes
O6 Nd1 O2W 3_665 . 74.80(12) ?
O4 Nd1 O2W 3_565 . 83.53(12) ?
O3 Nd1 O2W . . 139.60(13) ?
O5 Nd1 O2W . . 74.35(12) ?
O6 Nd1 O1W 3_665 . 83.51(12) ?
O4 Nd1 O1W 3_565 . 77.66(12) ?
O3 Nd1 O1W . . 72.48(11) ?
O5 Nd1 O1W . . 138.59(12) ?
O2W Nd1 O1W . . 71.20(11) yes
O6 Nd1 O1 3_665 . 76.49(11) ?
O4 Nd1 O1 3_565 . 127.76(12) ?
O3 Nd1 O1 . . 77.94(11) ?
O5 Nd1 O1 . . 75.01(12) ?
O2W Nd1 O1 . . 127.71(11) ?
O1W Nd1 O1 . . 145.70(12) ?
O6 Nd1 O2 3_665 . 124.21(11) ?
O4 Nd1 O2 3_565 . 80.78(11) ?
O3 Nd1 O2 . . 70.48(11) ?
O5 Nd1 O2 . . 76.36(11) ?
O2W Nd1 O2 . . 149.30(11) ?
O1W Nd1 O2 . . 129.80(10) ?
O1 Nd1 O2 . . 50.51(10) yes
O6 Nd1 C6 3_665 . 99.97(13) ?
O4 Nd1 C6 3_565 . 105.02(13) ?
O3 Nd1 C6 . . 71.18(12) ?
O5 Nd1 C6 . . 75.51(12) ?
O2W Nd1 C6 . . 145.59(12) ?
O1W Nd1 C6 . . 142.89(12) ?
O1 Nd1 C6 . . 25.23(11) ?
O2 Nd1 C6 . . 25.35(11) ?
C6 O1 Nd1 . . 97.1(3) ?
C6 O2 Nd1 . . 90.8(3) ?
C12 O3 Nd1 . . 168.7(3) ?
C12 O4 Nd1 . 3_565 124.1(3) ?
C13 O5 Nd1 . . 119.5(3) ?
C13 O6 Nd1 . 3_665 170.1(3) ?
Nd1 O1W H1WA . . 124.9 ?
Nd1 O1W H1WB . . 119.6 ?
H1WA O1W H1WB . . 110.6 ?
Nd1 O2W H2WA . . 115.1 ?
Nd1 O2W H2WB . . 129.9 ?
H2WA O2W H2WB . . 108.7 ?
C3 N1 C4 . . 116.2(5) ?
C9 N2 C10 . . 116.4(5) ?
C18 N3 C17 . . 116.4(5) ?
C2 C1 C5 . . 117.7(5) ?
C2 C1 C6 . . 120.3(5) ?
C5 C1 C6 . . 122.0(5) ?
C1 C2 C3 . . 119.3(6) ?
C1 C2 H2 . . 115(3) ?
C3 C2 H2 . . 126(4) ?
N1 C3 C2 . . 124.0(7) ?
N1 C3 H3 . . 122(4) ?
C2 C3 H3 . . 114(4) ?
N1 C4 C5 . . 123.8(6) ?
N1 C4 H4 . . 116(4) ?
C5 C4 H4 . . 119(4) ?
C4 C5 C1 . . 118.9(6) ?
C4 C5 H5 . . 118(4) ?
C1 C5 H5 . . 123(4) ?
O2 C6 O1 . . 121.3(4) yes
O2 C6 C1 . . 121.1(4) yes
O1 C6 C1 . . 117.5(4) yes
O2 C6 Nd1 . . 63.8(2) ?
O1 C6 Nd1 . . 57.7(2) ?
C1 C6 Nd1 . . 171.1(3) ?
C11 C7 C8 . . 117.9(5) ?
C11 C7 C12 . . 120.4(4) ?
C8 C7 C12 . . 121.5(4) ?
C9 C8 C7 . . 119.4(5) ?
C9 C8 H8 . . 110(4) ?
C7 C8 H8 . . 130(4) ?
N2 C9 C8 . . 124.0(5) ?
N2 C9 H9 . . 118(4) ?
C8 C9 H9 . . 118(4) ?
N2 C10 C11 . . 123.8(6) ?
N2 C10 H10 . . 115(4) ?
C11 C10 H10 . . 121(4) ?
C7 C11 C10 . . 118.4(5) ?
C7 C11 H11 . . 122(3) ?
C10 C11 H11 . . 120(3) ?
O4 C12 O3 . . 123.4(4) yes
O4 C12 C7 . . 117.6(4) yes
O3 C12 C7 . . 118.9(4) yes
O6 C13 O5 . . 123.9(4) yes
O6 C13 C14 . . 119.4(4) yes
O5 C13 C14 . . 116.6(4) yes
C15 C14 C16 . . 117.9(4) ?
C15 C14 C13 . . 120.9(4) ?
C16 C14 C13 . . 121.1(4) ?
C14 C15 C18 . . 118.7(5) ?
C14 C15 H15 . . 124(3) ?
C18 C15 H15 . . 117(4) ?
C17 C16 C14 . . 118.6(5) ?
C17 C16 H16 . . 121(4) ?
C14 C16 H16 . . 120(4) ?
N3 C17 C16 . . 124.4(6) ?
N3 C17 H17 . . 117(4) ?
C16 C17 H17 . . 118(4) ?
N3 C18 C15 . . 123.9(5) ?
N3 C18 H18 . . 124(4) ?
C15 C18 H18 . . 112(4) ?

loop_
_geom_bond_atom_site_label_1
_geom_bond_atom_site_label_2
_geom_bond_site_symmetry_2
_geom_bond_distance
_geom_bond_publ_flag
Nd1 O6 3_665 2.397(3) yes
Nd1 O4 3_565 2.406(3) yes
Nd1 O3 . 2.417(3) yes
Nd1 O5 . 2.446(3) yes
Nd1 O2W . 2.480(3) yes
Nd1 O1W . 2.490(3) yes
Nd1 O1 . 2.497(3) yes
Nd1 O2 . 2.631(3) yes
Nd1 C6 . 2.931(5) ?
O1 C6 . 1.259(5) ?
O2 C6 . 1.255(5) ?
O3 C12 . 1.252(5) ?
O4 C12 . 1.252(5) ?
O4 Nd1 3_565 2.406(3) ?
O5 C13 . 1.256(6) ?
O6 C13 . 1.245(5) ?
O6 Nd1 3_665 2.397(3) ?
O1W H1WA . 0.8108 ?
O1W H1WB . 0.9232 ?
O2W H2WA . 0.8358 ?
O2W H2WB . 0.7865 ?
N1 C3 . 1.329(9) ?
N1 C4 . 1.334(8) ?
N2 C9 . 1.330(7) ?
N2 C10 . 1.340(8) ?
N3 C18 . 1.316(7) ?
N3 C17 . 1.324(8) ?
C1 C2 . 1.370(8) ?
C1 C5 . 1.388(7) ?
C1 C6 . 1.495(6) ?
C2 C3 . 1.381(8) ?
C2 H2 . 0.98(6) ?
C3 H3 . 0.97(6) ?
C4 C5 . 1.380(8) ?
C4 H4 . 0.85(6) ?
C5 H5 . 0.81(5) ?
C7 C11 . 1.373(7) ?
C7 C8 . 1.395(7) ?
C7 C12 . 1.502(6) ?
C8 C9 . 1.369(8) ?
C8 H8 . 0.80(5) ?
C9 H9 . 1.00(7) ?
C10 C11 . 1.399(8) ?
C10 H10 . 0.90(6) ?
C11 H11 . 1.02(6) ?
C13 C14 . 1.513(6) ?
C14 C15 . 1.375(7) ?
C14 C16 . 1.377(7) ?
C15 C18 . 1.388(7) ?
C15 H15 . 0.89(6) ?
C16 C17 . 1.375(8) ?
C16 H16 . 0.83(5) ?
C17 H17 . 0.81(6) ?
C18 H18 . 0.86(5) ?

loop_
_geom_hbond_atom_site_label_D
_geom_hbond_atom_site_label_H
_geom_hbond_atom_site_label_A
_geom_hbond_site_symmetry_A
_geom_hbond_distance_DH
_geom_hbond_distance_HA
_geom_hbond_distance_DA
_geom_hbond_angle_DHA
_geom_hbond_publ_flag
O1W H1WA O2 3_565 0.81 2.01 2.782(4) 160 yes
O1W H1WB N3 2_644 0.92 1.87 2.791(5) 173 yes
O2W H2WA O1 3_665 0.84 1.94 2.746(5) 162 yes
O2W H2WB N2 1_554 0.79 2.01 2.790(6) 170 yes
